data_2003243
loop_
_publ_author_name
'Guo, G.-C.'
'Cheng, W.-D.'
'Chen, J.-T.'
'Huang, J.-S.'
'Zhang, Q.-E.'

_publ_section_title
;
 Triclinic Mg~2~B~2~O~5~
;
_journal_issue 3
_journal_name_full 'Acta Crystallographica Section C'
_journal_page_first 351
_journal_page_last 353
_journal_paper_doi 10.1107/S0108270194009303
_journal_volume 51
_journal_year 1995
_chemical_formula_sum 'B2 Mg2 O5'
_chemical_formula_weight 150.23
_space_group_IT_number 2
_symmetry_cell_setting triclinic
_symmetry_space_group_name_Hall '-P 1'
_symmetry_space_group_name_H-M 'P -1'
_atom_type_scat_source 'Cromer & Waber (1974)'
_cell_angle_alpha 90.29(5)
_cell_angle_beta 92.23(4)
_cell_angle_gamma 104.30(5)
_cell_formula_units_Z 2
_cell_length_a 6.149(3)
_cell_length_b 9.221(8)
_cell_length_c 3.121(1)
_cell_measurement_reflns_used 20
_cell_measurement_temperature 296
_cell_measurement_theta_max 25
_cell_measurement_theta_min 10
_cell_volume 171.33(18)
_diffrn_measurement_device 'Rigaku AFC5R'
_diffrn_measurement_method \w-2\q
_diffrn_radiation_type MoK\a
_diffrn_radiation_wavelength 0.71069
_diffrn_reflns_av_R_equivalents 0.043
_diffrn_reflns_limit_h_max 11
_diffrn_reflns_limit_h_min 0
_diffrn_reflns_limit_k_max 17
_diffrn_reflns_limit_k_min -17
_diffrn_reflns_limit_l_max 6
_diffrn_reflns_limit_l_min -6
_diffrn_reflns_number 2276
_diffrn_reflns_theta_max 40
_diffrn_standards_decay_% -1.0
_diffrn_standards_interval_count 250
_diffrn_standards_number 3
_exptl_absorpt_coefficient_mu 0.567
_exptl_absorpt_correction_T_max 1.00
_exptl_absorpt_correction_T_min 0.711
_exptl_absorpt_correction_type empirical
_exptl_crystal_colour White
_exptl_crystal_density_diffrn 2.91
_exptl_crystal_description Rectangular
_exptl_crystal_size_max 0.3
_exptl_crystal_size_mid 0.1
_exptl_crystal_size_min 0.1
_refine_diff_density_max 0.37
_refine_diff_density_min -0.52
_refine_ls_extinction_method none
_refine_ls_goodness_of_fit_obs 1.55
_refine_ls_number_parameters 82
_refine_ls_number_reflns 1944
_refine_ls_R_factor_obs 0.030
_refine_ls_shift/esd_max 0.0008
_refine_ls_structure_factor_coef F
_refine_ls_weighting_details w=1/\s^2^(F)
_refine_ls_weighting_scheme calc
_refine_ls_wR_factor_obs 0.047
_reflns_number_observed 1944
_reflns_number_total 2133
_reflns_observed_criterion I>3\s(I)
_cod_data_source_file br1079.cif
_cod_data_source_block br1079_structure_1_of_1
_cod_depositor_comments
;
The following automatic conversions were performed:

'_refine_ls_weighting_scheme' value 'w=1/\s^2^(F)' was changed to
'calc'. New tag '_refine_ls_weighting_details' was created. The value
of the new tag was set to 'w=1/\s^2^(F)'.

Automatic conversion script
Id: cif_fix_values 3143 2015-03-26 13:38:13Z robertas 
;
_cod_original_cell_volume 171.4(2)
_cod_database_code 2003243

loop_
_symmetry_equiv_pos_as_xyz
x,y,z
-x,-y,-z

loop_
_atom_site_label
_atom_site_fract_x
_atom_site_fract_y
_atom_site_fract_z
_atom_site_B_iso_or_equiv
Mg(1) .62787(5) .39744(3) .26628(8) .434(8)
Mg(2) .78956(5) .14432(3) -.23131(9) .488(8)
O(1) .90678(9) .31943(6) .2782(2) .54(1)
O(2) .30443(9) .44687(6) .2347(2) .46(1)
O(3) 1.13818(9) .19985(6) -.0619(2) .60(1)
O(4) .7247(1) .00497(6) -.7297(2) .57(1)
O(5) .52277(9) .24165(6) -.2424(2) .48(1)
B(1) 1.1204(1) .33098(8) .1655(2) .43(2)
B(2) .6818(1) -.14330(8) -.8007(2) .44(2)

loop_
_geom_angle_atom_site_label_1
_geom_angle_atom_site_label_2
_geom_angle_atom_site_label_3
_geom_angle_site_symmetry_1
_geom_angle_site_symmetry_3
_geom_angle
_geom_angle_publ_flag
O(1) Mg(1) O(2) . 2_666 102.36(5) yes
O(1) Mg(1) O(2) . 2_665 101.01(5) yes
O(1) Mg(1) O(2) . . 171.54(3) yes
O(1) Mg(1) O(5) . . 83.78(5) yes
O(1) Mg(1) O(5) . 1_556 84.89(5) yes
O(2) Mg(1) O(2) . 2_665 83.37(5) yes
O(2) Mg(1) O(2) 2_665 2_666 96.51(6) yes
O(2) Mg(1) O(2) . 2_666 84.18(5) yes
O(2) Mg(1) O(5) 2_665 1_556 173.74(3) yes
O(2) Mg(1) O(5) 2_666 . 173.75(4) yes
O(2) Mg(1) O(5) 2_666 1_556 84.13(6) yes
O(5) Mg(1) O(2) 1_556 . 90.52(5) yes
O(5) Mg(1) O(2) . 2_665 83.36(6) yes
O(5) Mg(1) O(2) . . 89.60(5) yes
O(5) Mg(1) O(5) . 1_556 95.33(6) yes
O(1) B(1) O(2) . 1_655 128.86(8) yes
O(1) B(1) O(3) . . 110.94(8) yes
O(2) B(1) O(3) 1_655 . 120.19(8) yes
O(1) Mg(2) O(1) 1_554 . 88.67(6) yes
O(3) Mg(2) O(1) . . 63.49(5) yes
O(3) Mg(2) O(1) . 1_554 81.16(5) yes
O(4) Mg(2) O(1) 1_556 . 83.70(6) yes
O(4) Mg(2) O(1) 1_556 1_554 170.94(3) yes
O(4) Mg(2) O(1) . . 171.49(3) yes
O(4) Mg(2) O(1) . 1_554 84.43(6) yes
O(4) Mg(2) O(3) . . 110.35(5) yes
O(4) Mg(2) O(3) 1_556 . 91.03(5) yes
O(4) Mg(2) O(4) 1_556 . 102.71(6) yes
O(4) Mg(2) O(5) . . 103.83(5) yes
O(4) Mg(2) O(5) 1_556 . 102.44(5) yes
O(5) Mg(2) O(1) . . 79.92(5) yes
O(5) Mg(2) O(1) . 1_554 80.93(5) yes
O(5) Mg(2) O(3) . . 139.36(5) yes
O(4) B(2) O(5) . 2_654 124.82(8) yes
O(4) B(2) O(3) . 2_754 116.82(8) yes
O(5) B(2) O(3) 2_654 2_754 118.35(8) yes
O(1) Mg(1) Mg(1) . . 90.73(4) no
O(1) Mg(1) Mg(1) . . 89.27(4) no
O(1) Mg(1) Mg(1) . . 145.06(3) no
O(1) Mg(1) Mg(2) . . 44.88(4) no
O(1) Mg(1) Mg(2) . . 44.20(4) no
O(1) Mg(1) Mg(1) . . 142.61(4) no
O(2) Mg(1) Mg(1) . . 42.23(4) no
O(2) Mg(1) Mg(1) . . 137.77(4) no
O(2) Mg(1) Mg(1) . . 43.00(4) no
O(2) Mg(1) Mg(2) . . 96.02(6) no
O(2) Mg(1) Mg(2) . . 146.34(3) no
O(2) Mg(1) Mg(1) . . 90.40(6) no
O(5) Mg(1) Mg(1) . . 137.57(4) no
O(5) mg(1) Mg(1) . . 42.43(4) no
O(5) Mg(1) Mg(1) . . 130.77(4) no
O(5) Mg(1) Mg(2) . . 87.46(6) no
O(5) Mg(1) Mg(2) . . 39.68(4) no
O(5) Mg(1) Mg(1) . . 85.32(6) no
O(2) Mg(1) O(5) . . 173.74(3) no
O(2) Mg(1) O(2) . . 83.37(5) no
O(2) Mg(1) Mg(1) . . 138.74(4) no
O(2) Mg(1) Mg(1) . . 41.26(4) no
O(2) Mg(1) Mg(1) . . 89.76(5) no
O(2) Mg(1) Mg(2) . . 145.59(3) no
O(2) Mg(1) Mg(2) . . 94.64(6) no
O(2) Mg(1) Mg(1) . . 42.10(4) no
O(5) Mg(1) O(2) . . 90.52(5) no
O(5) Mg(1) Mg(1) . . 42.24(4) no
O(5) Mg(1) Mg(1) . . 137.76(4) no
O(5) Mg(1) Mg(1) . . 86.47(6) no
O(5) Mg(1) Mg(2) . . 40.11(4) no
O(5) Mg(1) Mg(2) . . 88.15(6) no
O(5) Mg(1) Mg(1) . . 131.77(4) no
O(2) Mg(1) Mg(1) . . 90.62(4) no
O(2) Mg(1) Mg(1) . . 89.38(4) no
O(2) Mg(1) Mg(1) . . 41.18(3) no
O(2) Mg(1) Mg(2) . . 129.78(4) no
O(2) Mg(1) Mg(2) . . 128.70(4) no
O(2) Mg(1) Mg(1) . . 41.27(3) no
Mg(1) Mg(1) Mg(1) . . 180.00 no
Mg(1) Mg(1) Mg(1) . . 61.14(4) no
Mg(1) Mg(1) Mg(2) . . 60.77(4) no
Mg(1) Mg(1) Mg(2) . . 119.85(4) no
Mg(1) Mg(1) Mg(1) . . 120.43(4) no
Mg(1) Mg(1) Mg(1) . . 118.86(4) no
Mg(1) Mg(1) Mg(2) . . 119.23(4) no
Mg(1) Mg(1) Mg(2) . . 60.15(4) no
Mg(1) Mg(1) Mg(1) . . 59.57(4) no
Mg(1) Mg(1) Mg(2) . . 120.54(4) no
Mg(1) Mg(1) Mg(2) . . 168.40(2) no
Mg(1) Mg(1) Mg(1) . . 59.29(4) no
Mg(2) Mg(1) Mg(2) . . 59.09(4) no
Mg(2) Mg(2) Mg(1) . . 168.43(3) no
Mg(2) Mg(1) Mg(1) . . 118.41(4) no
O(4) Mg(2) B(1) . . 140.94(4) no
O(4) Mg(2) Mg(2) . . 140.87(4) no
O(4) Mg(2) Mg(2) . . 39.13(4) no
O(4) Mg(2) Mg(1) . . 92.99(6) no
O(4) Mg(2) Mg(1) . . 144.55(3) no
O(4) Mg(2) B(1) . . 94.16(6) no
O(4) Mg(2) Mg(2) . . 38.16(4) no
O(4) Mg(2) Mg(2) . . 141.84(4) no
O(4) Mg(2) Mg(1) . . 143.72(4) no
O(4) Mg(2) Mg(1) . . 91.61(6) no
O(5) Mg(2) B(1) . . 106.54(6) no
O(5) Mg(2) Mg(2) . . 89.31(4) no
O(5) Mg(2) Mg(2) . . 90.69(4) no
O(5) Mg(2) Mg(1) . . 41.54(4) no
O(5) Mg(2) Mg(1) . . 40.91(4) no
O(3) Mg(2) B(1) . . 33.52(4) no
O(3) Mg(2) Mg(2) . . 77.96(4) no
O(3) Mg(2) Mg(2) . . 102.04(4) no
O(3) Mg(2) Mg(1) . . 114.02(5) no
O(3) Mg(2) Mg(1) . . 101.51(5) no
O(1) Mg(2) B(1) . . 31.52(3) no
O(1) Mg(2) Mg(2) . . 45.78(4) no
O(1) Mg(2) Mg(2) . . 134.22(4) no
O(1) Mg(2) Mg(1) . . 84.79(6) no
O(1) Mg(2) Mg(1) . . 39.10(4) no
O(1) Mg(2) B(1) . . 76.79(6) no
O(1) Mg(2) Mg(2) . . 134.45(4) no
O(1) Mg(2) Mg(2) . . 45.55(4) no
O(1) Mg(2) Mg(1) . . 39.48(3) no
O(1) Mg(2) Mg(1) . . 85.49(6) no
B(1) Mg(2) Mg(2) . . 63.58(5) no
B(1) Mg(2) Mg(2) . . 116.42(5) no
B(1) Mg(2) Mg(1) . . 93.70(6) no
B(1) Mg(2) Mg(1) . . 68.08(5) no
Mg(2) Mg(2) Mg(2) . . 180.00 no
Mg(2) Mg(2) Mg(1) . . 119.23(4) no
Mg(2) Mg(2) Mg(1) . . 60.15(4) no
Mg(2) Mg(2) Mg(1) . . 60.77(4) no
Mg(2) Mg(2) Mg(1) . . 119.85(4) no
Mg(1) Mg(2) Mg(1) . . 59.09(4) no
B(1) O(1) Mg(1) . . 150.47(6) no
B(1) O(1) Mg(2) . . 88.99(6) no
B(1) O(1) Mg(2) . . 113.51(6) no
Mg(1) O(1) Mg(2) . . 96.69(6) no
Mg(1) O(1) Mg(2) . . 95.63(6) no
Mg(2) O(1) Mg(2) . . 88.67(6) no
B(1) O(2) Mg(1) . . 128.35(6) no
B(1) O(2) Mg(1) . . 115.33(7) no
B(1) O(2) Mg(1) . . 117.91(7) no
Mg(1) O(2) Mg(1) . . 96.51(6) no
Mg(1) O(2) Mg(1) . . 95.82(5) no
Mg(1) O(2) Mg(1) . . 96.63(5) no
B(2) O(3) B(1) . . 134.99(7) no
B(2) O(3) Mg(2) . . 132.57(6) no
B(1) O(3) Mg(2) . . 91.36(7) no
B(2) O(4) Mg(2) . . 137.51(6) no
B(2) O(4) Mg(2) . . 119.11(7) no
Mg(2) O(4) Mg(2) . . 102.71(6) no
B(2) O(5) Mg(2) . . 114.41(7) no
B(2) O(5) Mg(1) . . 115.25(6) no
B(2) O(5) Mg(1) . . 128.89(6) no
Mg(2) O(5) Mg(1) . . 99.41(5) no
Mg(2) O(5) Mg(1) . . 98.35(5) no
Mg(1) O(5) Mg(1) . . 95.33(6) no
O(1) B(1) Mg(2) . . 59.50(6) no
O(2) B(1) Mg(2) . . 160.25(5) no
O(3) B(1) Mg(2) . . 55.13(5) no

loop_
_geom_bond_atom_site_label_1
_geom_bond_atom_site_label_2
_geom_bond_site_symmetry_2
_geom_bond_distance
_geom_bond_publ_flag
Mg(1) Mg(2) . 3.175(2) yes
Mg(1) Mg(1) 2_666 3.131(2) yes
Mg(1) O(1) . 2.0160(10) yes
Mg(1) O(2) 2_666 2.0720(10) yes
Mg(1) O(2) 2_665 2.111(2) yes
Mg(1) O(2) . 2.1460(10) yes
Mg(1) O(5) . 2.108(2) yes
Mg(1) O(5) 1_556 2.115(2) yes
Mg(2) O(1) . 2.229(2) yes
Mg(2) O(1) 1_554 2.238(2) yes
Mg(2) O(3) . 2.1220(10) yes
Mg(2) O(4) . 1.9770(10) yes
Mg(2) O(4) 1_556 2.0190(10) yes
Mg(2) O(5) . 2.0550(10) yes
O(1) B(1) . 1.3520(10) yes
O(2) B(1) 1_455 1.3600(10) yes
O(3) B(1) . 1.4280(10) yes
O(3) B(2) 2_754 1.4150(10) yes
O(4) B(2) . 1.342(2) yes
O(5) B(2) 2_654 1.3690(10) yes
